data_7158295
loop_
_publ_author_name
'Bormann, Carl Thomas'
'Fadaei-Tirani, Farzaneh'
'Scopelliti, Rosario'
'Severin, Kay'

_publ_section_title
;
 Synthesis of bicyclic vinyl triazenes by Ficini-type reactions.
;
_journal_issue 37
_journal_name_full 'Organic &amp; biomolecular chemistry'
_journal_page_first 8113
_journal_page_last 8117
_journal_paper_doi 10.1039/d1ob01546j
_journal_volume 19
_journal_year 2021
_chemical_formula_moiety 'C20 H27 N3 O'
_chemical_formula_sum 'C20 H27 N3 O'
_chemical_formula_weight 325.44
_space_group_crystal_system triclinic
_space_group_IT_number 2
_space_group_name_Hall '-P 1'
_space_group_name_H-M_alt 'P -1'
_atom_sites_solution_hydrogens geom
_atom_sites_solution_primary dual
_atom_sites_solution_secondary difmap
_audit_creation_date 2021-01-05
_audit_creation_method
;
Olex2 1.3
(compiled 2020.11.12 svn.r5f609507 for OlexSys, GUI svn.r6226)
;
_audit_update_record
;
2021-08-03 deposited with the CCDC.	2021-09-02 downloaded from the CCDC.
;
_cell_angle_alpha 69.946(8)
_cell_angle_beta 72.758(6)
_cell_angle_gamma 64.698(8)
_cell_formula_units_Z 4
_cell_length_a 10.9301(7)
_cell_length_b 12.0124(11)
_cell_length_c 16.8138(12)
_cell_measurement_reflns_used 5974
_cell_measurement_temperature 140.15
_cell_measurement_theta_max 72.6870
_cell_measurement_theta_min 4.9260
_cell_volume 1845.4(3)
_computing_cell_refinement 'CrysAlisPro 1.171.41.93a (Rigaku OD, 2020)'
_computing_data_collection 'CrysAlisPro 1.171.41.93a (Rigaku OD, 2020)'
_computing_data_reduction 'CrysAlisPro 1.171.41.93a (Rigaku OD, 2020)'
_computing_molecular_graphics 'Olex2 1.3 (Dolomanov et al., 2009)'
_computing_publication_material 'Olex2 1.3 (Dolomanov et al., 2009)'
_computing_structure_refinement 'SHELXL 2018/3 (Sheldrick, 2015)'
_computing_structure_solution 'SHELXT (Sheldrick, 2015)'
_diffrn_ambient_temperature 140.15
_diffrn_detector 'CCD plate'
_diffrn_detector_area_resol_mean 5.2817
_diffrn_detector_type AtlasS2
_diffrn_measured_fraction_theta_full 0.998
_diffrn_measured_fraction_theta_max 0.971
_diffrn_measurement_details
;
List of Runs (angles in degrees, time in seconds):

  # Type    Start    End  Width  t~exp~   \w     \q     \k     \f   Frames
#--------------------------------------------------------------------------
  1  \w    -31.00  -4.00   1.00    3.00    --  -40.91  70.00 133.00   27
  2  \w   -114.00 -10.00   1.00    3.00    --  -40.91 -70.00   1.00  104
  3  \w     36.00 100.00   1.00    3.00    --   40.91  70.00 133.00   64
  4  \w     -5.00  20.00   1.00    3.00    --   40.91 -70.00   1.00   25
  5  \w     91.00 124.00   1.00   12.00    --  105.15 -70.00   1.00   33
  6  \w     74.00 173.00   1.00   12.00    --  105.15  70.00 133.00   99
  7  \w    -20.00  71.00   1.00    3.00    --   40.91 -77.00-120.00   91
  8  \w     26.00 111.00   1.00    3.00    --   40.91  57.00  60.00   85
  9  \w     17.00  51.00   1.00    3.00    --   40.91  38.00 -90.00   34
 10  \w     36.00  80.00   1.00    3.00    --   40.91-125.00-180.00   44
 11  \w     69.00 113.00   1.00    3.00    --   40.91  38.00 -90.00   44
 12  \w     30.00 107.00   1.00   12.00    --  105.15-111.00 -90.00   77
 13  \w     29.00 109.00   1.00   12.00    --  105.15-111.00   0.00   80
 14  \w     48.00 107.00   1.00   12.00    --  105.15-111.00-180.00   59
 15  \w     81.00 106.00   1.00   12.00    --  105.15 -94.00  60.00   25
 16  \w     25.00  63.00   1.00   12.00    --  105.15 -94.00  60.00   38
 17  \w     72.00 130.00   1.00   12.00    --  105.15 178.00 -60.00   58
 18  \w    153.00 178.00   1.00   12.00    --  105.15  77.00-120.00   25
 19  \w    105.00 165.00   1.00   12.00    --  105.15 111.00  30.00   60
 20  \w     30.00 101.00   1.00   12.00    --  105.15 -94.00  30.00   71
 21  \w     80.00 178.00   1.00   12.00    --  105.15  45.00  90.00   98
 22  \w     79.00 163.00   1.00   12.00    --  105.15  30.00-150.00   84
 23  \w     39.00  81.00   1.00   12.00    --  105.15-111.00 -30.00   42
;
_diffrn_measurement_device 'four-circle diffractometer'
_diffrn_measurement_device_type 'SuperNova, Dual, Cu at home/near, AtlasS2'
_diffrn_measurement_method '\w scans'
_diffrn_orient_matrix_type 'CrysAlisPro convention (1999,Acta A55,543-557)'
_diffrn_orient_matrix_UB_11 0.0206574000
_diffrn_orient_matrix_UB_12 -0.1173709000
_diffrn_orient_matrix_UB_13 -0.0277573000
_diffrn_orient_matrix_UB_21 0.1197281000
_diffrn_orient_matrix_UB_22 0.0219442000
_diffrn_orient_matrix_UB_23 -0.0715465000
_diffrn_orient_matrix_UB_31 0.1016129000
_diffrn_orient_matrix_UB_32 -0.0849228000
_diffrn_orient_matrix_UB_33 0.0626901000
_diffrn_radiation_monochromator mirror
_diffrn_radiation_probe x-ray
_diffrn_radiation_type 'Cu K\a'
_diffrn_radiation_wavelength 1.54184
_diffrn_reflns_av_unetI/netI 0.0220
_diffrn_reflns_Laue_measured_fraction_full 0.998
_diffrn_reflns_Laue_measured_fraction_max 0.971
_diffrn_reflns_limit_h_max 13
_diffrn_reflns_limit_h_min -13
_diffrn_reflns_limit_k_max 14
_diffrn_reflns_limit_k_min -14
_diffrn_reflns_limit_l_max 20
_diffrn_reflns_limit_l_min -18
_diffrn_reflns_number 7640
_diffrn_reflns_point_group_measured_fraction_full 0.998
_diffrn_reflns_point_group_measured_fraction_max 0.971
_diffrn_reflns_theta_full 67.684
_diffrn_reflns_theta_max 72.866
_diffrn_reflns_theta_min 2.842
_diffrn_source 'micro-focus sealed X-ray tube'
_diffrn_source_type 'SuperNova (Cu) X-ray Source'
_exptl_absorpt_coefficient_mu 0.572
_exptl_absorpt_correction_T_max 1.000
_exptl_absorpt_correction_T_min 0.453
_exptl_absorpt_correction_type gaussian
_exptl_absorpt_process_details
;
CrysAlisPro 1.171.41.93a (Rigaku Oxford Diffraction, 2020)
Numerical absorption correction based on gaussian integration over
a multifaceted crystal model
Empirical absorption correction using spherical harmonics,
implemented in SCALE3 ABSPACK scaling algorithm.
;
_exptl_crystal_colour 'clear pale colourless'
_exptl_crystal_density_diffrn 1.171
_exptl_crystal_description prism
_exptl_crystal_F_000 704
_exptl_crystal_size_max 0.461
_exptl_crystal_size_mid 0.168
_exptl_crystal_size_min 0.12
_refine_diff_density_max 0.512
_refine_diff_density_min -0.406
_refine_diff_density_rms 0.084
_refine_ls_extinction_method none
_refine_ls_goodness_of_fit_ref 1.048
_refine_ls_hydrogen_treatment constr
_refine_ls_matrix_type full
_refine_ls_number_parameters 442
_refine_ls_number_reflns 7640
_refine_ls_number_restraints 0
_refine_ls_restrained_S_all 1.048
_refine_ls_R_factor_all 0.0883
_refine_ls_R_factor_gt 0.0810
_refine_ls_shift/su_max 0.000
_refine_ls_shift/su_mean 0.000
_refine_ls_structure_factor_coef Fsqd
_refine_ls_weighting_details 'w=1/[\s^2^(Fo^2^)+(0.1697P)^2^+0.9442P] where P=(Fo^2^+2Fc^2^)/3'
_refine_ls_weighting_scheme calc
_refine_ls_wR_factor_gt 0.2450
_refine_ls_wR_factor_ref 0.2503
_reflns_Friedel_coverage 0.000
_reflns_number_gt 6257
_reflns_number_total 7640
_reflns_threshold_expression 'I > 2\s(I)'
_twin_special_details
;
Component 2 rotated by 179.3084\% 
around [-0.01 -0.32 0.95] (reciprocal) or [-0.01 -0.70 0.72] (direct)
;
_cod_data_source_file d1ob01546j2.cif
_cod_data_source_block cb590-2
_cod_depositor_comments 'Adding full bibliography for 7158295--7158296.cif.'
_cod_database_code 7158295
_shelx_shelxl_version_number 2018/3
_chemical_oxdiff_formula 'C20 H27 N3 O1'
_shelx_space_group_comment
;
The symmetry employed for this shelxl refinement is uniquely defined
by the following loop, which should always be used as a source of
symmetry information in preference to the above space-group names.
They are only intended as comments.
;
_shelx_estimated_absorpt_t_max 0.935
_shelx_estimated_absorpt_t_min 0.778
_olex2_refinement_description
;
1. Twinned data refinement
 Scales: 0.628(3)
 0.372(3)
2. Fixed Uiso
 At 1.2 times of:
  All C(H) groups, All C(H,H) groups
 At 1.5 times of:
  All C(H,H,H) groups
3.a Ternary CH refined with riding coordinates:
 C1(H1), C4(H4), C8(H8), C12(H12), C21(H21), C24(H24), C28(H28), C32(H32)
3.b Secondary CH2 refined with riding coordinates:
 C9(H9A,H9B), C10(H10A,H10B), C11(H11A,H11B), C29(H29A,H29B), C30(H30A,H30B),
 C31(H31A,H31B)
3.c Aromatic/amide H refined with riding coordinates:
 C16(H16), C17(H17), C18(H18), C19(H19), C20(H20), C36(H36), C37(H37),
 C38(H38), C39(H39), C40(H40)
3.d Idealised Me refined as rotating group:
 C2(H2A,H2B,H2C), C3(H3A,H3B,H3C), C5(H5A,H5B,H5C), C6(H6A,H6B,H6C), C22(H22A,
 H22B,H22C), C23(H23A,H23B,H23C), C25(H25A,H25B,H25C), C26(H26A,H26B,H26C)
;
_olex2_submission_special_instructions 'No special instructions were received'
_oxdiff_exptl_absorpt_empirical_details
;
Empirical correction (ABSPACK) includes:
- Absorption correction using spherical harmonics
- Frame scaling
;
_oxdiff_exptl_absorpt_empirical_full_max 1.825
_oxdiff_exptl_absorpt_empirical_full_min 0.431
_oxdiff_twin_integration_method simultaneous
_oxdiff_twin_items 2

loop_
_space_group_symop_operation_xyz
'x, y, z'
'-x, -y, -z'

loop_
_atom_site_label
_atom_site_type_symbol
_atom_site_fract_x
_atom_site_fract_y
_atom_site_fract_z
_atom_site_U_iso_or_equiv
_atom_site_adp_type
_atom_site_occupancy
_atom_site_site_symmetry_order
_atom_site_calc_flag
_atom_site_refinement_flags_posn
_atom_site_refinement_flags_adp
_atom_site_refinement_flags_occupancy
_atom_site_disorder_assembly
_atom_site_disorder_group
O1 O 0.5432(2) 0.0430(2) 0.71972(15) 0.0390(5) Uani 1 1 d . . . . .
N1 N 0.0722(2) 0.2720(3) 0.50148(17) 0.0334(6) Uani 1 1 d . . . . .
N2 N 0.1737(2) 0.2433(2) 0.54202(16) 0.0301(5) Uani 1 1 d . . . . .
N3 N 0.2938(2) 0.2181(2) 0.49539(17) 0.0305(5) Uani 1 1 d . . . . .
C1 C -0.0601(3) 0.2796(3) 0.5589(2) 0.0368(7) Uani 1 1 d . . . . .
H1 H -0.127217 0.296991 0.522691 0.044 Uiso 1 1 calc R U . . .
C2 C -0.1136(4) 0.3903(4) 0.5995(3) 0.0554(10) Uani 1 1 d . . . . .
H2A H -0.049405 0.376856 0.635001 0.083 Uiso 1 1 calc R U . . .
H2B H -0.203838 0.396229 0.635468 0.083 Uiso 1 1 calc R U . . .
H2C H -0.122045 0.469283 0.554181 0.083 Uiso 1 1 calc R U . . .
C3 C -0.0527(4) 0.1548(4) 0.6265(3) 0.0493(9) Uani 1 1 d . . . . .
H3A H -0.018400 0.085744 0.597899 0.074 Uiso 1 1 calc R U . . .
H3B H -0.144683 0.161990 0.660183 0.074 Uiso 1 1 calc R U . . .
H3C H 0.009554 0.136565 0.664707 0.074 Uiso 1 1 calc R U . . .
C4 C 0.0991(3) 0.2608(3) 0.4125(2) 0.0351(7) Uani 1 1 d . . . . .
H4 H 0.189781 0.269736 0.383655 0.042 Uiso 1 1 calc R U . . .
C5 C 0.1114(5) 0.1303(4) 0.4131(3) 0.0634(12) Uani 1 1 d . . . . .
H5A H 0.177259 0.065238 0.449745 0.095 Uiso 1 1 calc R U . . .
H5B H 0.143564 0.119278 0.354358 0.095 Uiso 1 1 calc R U . . .
H5C H 0.021400 0.121763 0.435561 0.095 Uiso 1 1 calc R U . . .
C6 C -0.0089(3) 0.3671(3) 0.3617(2) 0.0379(7) Uani 1 1 d . . . . .
H6A H -0.097459 0.355759 0.384685 0.057 Uiso 1 1 calc R U . . .
H6B H 0.018987 0.364818 0.301069 0.057 Uiso 1 1 calc R U . . .
H6C H -0.017718 0.449332 0.366566 0.057 Uiso 1 1 calc R U . . .
C7 C 0.3916(3) 0.1972(3) 0.54181(19) 0.0282(6) Uani 1 1 d . . . . .
C8 C 0.3612(3) 0.1936(3) 0.63673(19) 0.0289(6) Uani 1 1 d . . . . .
H8 H 0.296574 0.148723 0.672109 0.035 Uiso 1 1 calc R U . . .
C9 C 0.3177(3) 0.3270(3) 0.6508(2) 0.0345(7) Uani 1 1 d . . . . .
H9A H 0.221485 0.377553 0.642098 0.041 Uiso 1 1 calc R U . . .
H9B H 0.322169 0.318414 0.710699 0.041 Uiso 1 1 calc R U . . .
C10 C 0.4119(3) 0.3962(3) 0.5882(2) 0.0360(7) Uani 1 1 d . . . . .
H10A H 0.394350 0.473019 0.605841 0.043 Uiso 1 1 calc R U . . .
H10B H 0.389476 0.424128 0.529873 0.043 Uiso 1 1 calc R U . . .
C11 C 0.5647(3) 0.3122(3) 0.5849(2) 0.0338(6) Uani 1 1 d . . . . .
H11A H 0.593592 0.303552 0.637864 0.041 Uiso 1 1 calc R U . . .
H11B H 0.619797 0.353531 0.535209 0.041 Uiso 1 1 calc R U . . .
C12 C 0.5932(3) 0.1780(3) 0.5765(2) 0.0302(6) Uani 1 1 d . . . . .
H12 H 0.692998 0.123247 0.570731 0.036 Uiso 1 1 calc R U . . .
C13 C 0.5252(3) 0.1838(3) 0.50706(19) 0.0285(6) Uani 1 1 d . . . . .
C14 C 0.5063(3) 0.1226(3) 0.6557(2) 0.0290(6) Uani 1 1 d . . . . .
C15 C 0.5995(3) 0.1768(3) 0.4198(2) 0.0303(6) Uani 1 1 d . . . . .
C16 C 0.7211(3) 0.2045(3) 0.3890(2) 0.0390(7) Uani 1 1 d . . . . .
H16 H 0.751444 0.230690 0.424560 0.047 Uiso 1 1 calc R U . . .
C17 C 0.7970(4) 0.1943(4) 0.3078(2) 0.0450(8) Uani 1 1 d . . . . .
H17 H 0.877822 0.214395 0.288294 0.054 Uiso 1 1 calc R U . . .
C18 C 0.7560(3) 0.1551(3) 0.2551(2) 0.0397(7) Uani 1 1 d . . . . .
H18 H 0.808839 0.146971 0.199844 0.048 Uiso 1 1 calc R U . . .
C19 C 0.6361(3) 0.1278(3) 0.2840(2) 0.0352(6) Uani 1 1 d . . . . .
H19 H 0.606806 0.101404 0.247970 0.042 Uiso 1 1 calc R U . . .
C20 C 0.5589(3) 0.1388(3) 0.3652(2) 0.0316(6) Uani 1 1 d . . . . .
H20 H 0.477191 0.120222 0.383788 0.038 Uiso 1 1 calc R U . . .
O2 O -0.0163(2) 0.1036(2) 1.06717(15) 0.0400(5) Uani 1 1 d . . . . .
N4 N 0.4382(2) 0.3370(2) 0.86932(18) 0.0330(6) Uani 1 1 d . . . . .
N5 N 0.3398(2) 0.2893(2) 0.89825(16) 0.0289(5) Uani 1 1 d . . . . .
N6 N 0.2177(2) 0.3712(2) 0.88866(16) 0.0283(5) Uani 1 1 d . . . . .
C21 C 0.5706(3) 0.2462(3) 0.8957(2) 0.0349(7) Uani 1 1 d . . . . .
H21 H 0.636535 0.291995 0.873740 0.042 Uiso 1 1 calc R U . . .
C22 C 0.5579(4) 0.2017(4) 0.9930(3) 0.0536(10) Uani 1 1 d . . . . .
H22A H 0.517175 0.275686 1.017341 0.080 Uiso 1 1 calc R U . . .
H22B H 0.649235 0.149625 1.008065 0.080 Uiso 1 1 calc R U . . .
H22C H 0.499010 0.150960 1.016187 0.080 Uiso 1 1 calc R U . . .
C23 C 0.6295(4) 0.1352(3) 0.8550(3) 0.0471(9) Uani 1 1 d . . . . .
H23A H 0.568674 0.086459 0.876814 0.071 Uiso 1 1 calc R U . . .
H23B H 0.720716 0.080171 0.869552 0.071 Uiso 1 1 calc R U . . .
H23C H 0.637325 0.167040 0.792425 0.071 Uiso 1 1 calc R U . . .
C24 C 0.4107(3) 0.4740(3) 0.8347(2) 0.0336(6) Uani 1 1 d . . . . .
H24 H 0.321026 0.513451 0.813910 0.040 Uiso 1 1 calc R U . . .
C25 C 0.3940(5) 0.5346(4) 0.9051(3) 0.0552(10) Uani 1 1 d . . . . .
H25A H 0.320544 0.518155 0.952140 0.083 Uiso 1 1 calc R U . . .
H25B H 0.370184 0.626586 0.881585 0.083 Uiso 1 1 calc R U . . .
H25C H 0.480358 0.498182 0.926953 0.083 Uiso 1 1 calc R U . . .
C26 C 0.5194(3) 0.5006(3) 0.7581(2) 0.0368(7) Uani 1 1 d . . . . .
H26A H 0.606625 0.471895 0.777524 0.055 Uiso 1 1 calc R U . . .
H26B H 0.490053 0.592165 0.731174 0.055 Uiso 1 1 calc R U . . .
H26C H 0.531650 0.454980 0.716241 0.055 Uiso 1 1 calc R U . . .
C27 C 0.1213(3) 0.3126(3) 0.91674(18) 0.0268(6) Uani 1 1 d . . . . .
C28 C 0.1557(3) 0.1698(3) 0.95106(19) 0.0291(6) Uani 1 1 d . . . . .
H28 H 0.226404 0.127742 0.989113 0.035 Uiso 1 1 calc R U . . .
C29 C 0.1899(3) 0.1053(3) 0.8775(2) 0.0321(6) Uani 1 1 d . . . . .
H29A H 0.282614 0.100648 0.844175 0.039 Uiso 1 1 calc R U . . .
H29B H 0.190799 0.017474 0.902371 0.039 Uiso 1 1 calc R U . . .
C30 C 0.0834(3) 0.1803(3) 0.8171(2) 0.0341(6) Uani 1 1 d . . . . .
H30A H 0.101132 0.258011 0.780142 0.041 Uiso 1 1 calc R U . . .
H30B H 0.095256 0.127696 0.779204 0.041 Uiso 1 1 calc R U . . .
C31 C -0.0648(3) 0.2185(3) 0.8653(2) 0.0336(6) Uani 1 1 d . . . . .
H31A H -0.091537 0.142782 0.889375 0.040 Uiso 1 1 calc R U . . .
H31B H -0.126839 0.281590 0.824711 0.040 Uiso 1 1 calc R U . . .
C32 C -0.0816(3) 0.2763(3) 0.9393(2) 0.0307(6) Uani 1 1 d . . . . .
H32 H -0.178945 0.307511 0.969483 0.037 Uiso 1 1 calc R U . . .
C33 C -0.0143(3) 0.3754(3) 0.91112(18) 0.0283(6) Uani 1 1 d . . . . .
C34 C 0.0142(3) 0.1713(3) 0.9984(2) 0.0312(6) Uani 1 1 d . . . . .
C35 C -0.0897(3) 0.5117(3) 0.88173(19) 0.0296(6) Uani 1 1 d . . . . .
C36 C -0.2131(3) 0.5534(3) 0.8523(2) 0.0362(7) Uani 1 1 d . . . . .
H36 H -0.246245 0.492592 0.851281 0.043 Uiso 1 1 calc R U . . .
C37 C -0.2879(3) 0.6823(3) 0.8244(2) 0.0428(8) Uani 1 1 d . . . . .
H37 H -0.370530 0.708552 0.803864 0.051 Uiso 1 1 calc R U . . .
C38 C -0.2429(3) 0.7727(3) 0.8265(2) 0.0417(7) Uani 1 1 d . . . . .
H38 H -0.294167 0.860758 0.807489 0.050 Uiso 1 1 calc R U . . .
C39 C -0.1214(3) 0.7329(3) 0.8567(2) 0.0378(7) Uani 1 1 d . . . . .
H39 H -0.090095 0.794301 0.858778 0.045 Uiso 1 1 calc R U . . .
C40 C -0.0456(3) 0.6041(3) 0.8839(2) 0.0326(6) Uani 1 1 d . . . . .
H40 H 0.037218 0.578458 0.904201 0.039 Uiso 1 1 calc R U . . .

loop_
_atom_site_aniso_label
_atom_site_aniso_U_11
_atom_site_aniso_U_22
_atom_site_aniso_U_33
_atom_site_aniso_U_23
_atom_site_aniso_U_13
_atom_site_aniso_U_12
O1 0.0352(12) 0.0374(11) 0.0426(12) -0.0030(9) -0.0214(10) -0.0075(9)
N1 0.0164(11) 0.0495(14) 0.0372(14) -0.0176(11) -0.0079(10) -0.0075(10)
N2 0.0166(11) 0.0385(13) 0.0356(13) -0.0115(10) -0.0081(9) -0.0063(9)
N3 0.0174(10) 0.0384(13) 0.0352(13) -0.0105(10) -0.0080(10) -0.0066(9)
C1 0.0158(12) 0.0531(18) 0.0440(17) -0.0197(14) -0.0077(12) -0.0074(12)
C2 0.0297(17) 0.067(2) 0.071(3) -0.036(2) 0.0029(17) -0.0122(16)
C3 0.0349(17) 0.069(2) 0.050(2) -0.0155(18) -0.0046(15) -0.0259(17)
C4 0.0223(13) 0.0453(16) 0.0350(15) -0.0149(13) -0.0110(12) -0.0020(12)
C5 0.087(3) 0.0423(19) 0.047(2) -0.0182(17) -0.024(2) 0.004(2)
C6 0.0280(14) 0.0406(16) 0.0456(18) -0.0106(14) -0.0157(13) -0.0068(12)
C7 0.0187(12) 0.0325(13) 0.0342(15) -0.0079(11) -0.0089(11) -0.0077(10)
C8 0.0199(12) 0.0313(13) 0.0342(15) -0.0076(11) -0.0093(11) -0.0057(10)
C9 0.0224(13) 0.0336(15) 0.0427(16) -0.0148(12) -0.0083(12) -0.0002(11)
C10 0.0302(15) 0.0279(14) 0.0478(18) -0.0098(12) -0.0133(13) -0.0041(11)
C11 0.0270(14) 0.0348(15) 0.0438(17) -0.0096(12) -0.0127(13) -0.0109(12)
C12 0.0177(12) 0.0334(14) 0.0412(16) -0.0134(12) -0.0123(11) -0.0030(10)
C13 0.0198(12) 0.0308(13) 0.0363(15) -0.0101(11) -0.0096(11) -0.0062(10)
C14 0.0238(13) 0.0264(13) 0.0387(15) -0.0110(11) -0.0151(12) -0.0023(10)
C15 0.0184(12) 0.0333(14) 0.0371(15) -0.0096(11) -0.0062(11) -0.0059(10)
C16 0.0242(14) 0.0541(19) 0.0426(17) -0.0169(14) -0.0038(13) -0.0154(13)
C17 0.0294(15) 0.062(2) 0.0471(19) -0.0164(16) -0.0006(14) -0.0219(15)
C18 0.0300(15) 0.0465(17) 0.0373(16) -0.0129(14) -0.0008(13) -0.0105(13)
C19 0.0321(15) 0.0351(15) 0.0381(16) -0.0128(12) -0.0080(13) -0.0079(12)
C20 0.0233(13) 0.0309(14) 0.0399(16) -0.0113(12) -0.0070(12) -0.0063(11)
O2 0.0401(12) 0.0452(12) 0.0369(12) -0.0079(10) -0.0047(10) -0.0207(10)
N4 0.0173(11) 0.0317(12) 0.0487(15) -0.0060(11) -0.0138(10) -0.0057(9)
N5 0.0187(11) 0.0338(12) 0.0358(13) -0.0073(10) -0.0108(9) -0.0082(9)
N6 0.0165(10) 0.0339(12) 0.0350(12) -0.0092(10) -0.0077(9) -0.0071(9)
C21 0.0174(13) 0.0379(15) 0.0500(18) -0.0101(13) -0.0145(12) -0.0057(11)
C22 0.0357(18) 0.066(2) 0.051(2) -0.0153(18) -0.0215(16) -0.0016(16)
C23 0.0321(16) 0.0440(18) 0.064(2) -0.0219(16) -0.0202(16) 0.0018(14)
C24 0.0239(13) 0.0318(14) 0.0441(17) -0.0075(12) -0.0117(12) -0.0069(11)
C25 0.071(3) 0.0416(18) 0.046(2) -0.0185(15) 0.0048(18) -0.0174(18)
C26 0.0308(15) 0.0393(16) 0.0415(17) -0.0125(13) -0.0076(13) -0.0111(12)
C27 0.0192(12) 0.0329(14) 0.0309(14) -0.0088(11) -0.0089(10) -0.0083(10)
C28 0.0217(13) 0.0342(14) 0.0322(14) -0.0077(11) -0.0088(11) -0.0088(11)
C29 0.0227(13) 0.0350(14) 0.0391(16) -0.0126(12) -0.0074(12) -0.0070(11)
C30 0.0229(13) 0.0456(16) 0.0366(15) -0.0159(13) -0.0058(12) -0.0104(12)
C31 0.0218(13) 0.0429(16) 0.0402(16) -0.0137(13) -0.0081(12) -0.0113(12)
C32 0.0169(12) 0.0390(15) 0.0385(15) -0.0140(12) -0.0049(11) -0.0089(11)
C33 0.0191(12) 0.0374(14) 0.0316(14) -0.0114(11) -0.0060(11) -0.0100(11)
C34 0.0306(14) 0.0331(14) 0.0354(15) -0.0113(12) -0.0060(12) -0.0142(12)
C35 0.0191(12) 0.0362(15) 0.0325(14) -0.0107(11) -0.0074(11) -0.0056(11)
C36 0.0210(13) 0.0421(16) 0.0458(18) -0.0129(14) -0.0099(12) -0.0077(12)
C37 0.0258(14) 0.0472(18) 0.0509(19) -0.0112(15) -0.0175(14) -0.0029(13)
C38 0.0332(16) 0.0386(16) 0.0421(17) -0.0088(13) -0.0146(14) 0.0015(13)
C39 0.0342(16) 0.0371(15) 0.0397(16) -0.0115(13) -0.0084(13) -0.0080(12)
C40 0.0253(13) 0.0383(15) 0.0363(15) -0.0124(12) -0.0116(12) -0.0071(11)

loop_
_atom_type_symbol
_atom_type_description
_atom_type_scat_dispersion_real
_atom_type_scat_dispersion_imag
_atom_type_scat_source
C C 0.0181 0.0091 'International Tables Vol C Tables 4.2.6.8 and 6.1.1.4'
H H 0.0000 0.0000 'International Tables Vol C Tables 4.2.6.8 and 6.1.1.4'
N N 0.0311 0.0180 'International Tables Vol C Tables 4.2.6.8 and 6.1.1.4'
O O 0.0492 0.0322 'International Tables Vol C Tables 4.2.6.8 and 6.1.1.4'

loop_
_exptl_crystal_face_index_h
_exptl_crystal_face_index_k
_exptl_crystal_face_index_l
_exptl_crystal_face_perp_dist
-2 -1 -1 0.2671
0 1 -1 0.0619
-2 -1 -2 0.2646
-2 -2 -1 0.2536
2 2 1 0.1538
0 2 -1 0.0632
-1 -1 -1 0.2630
3 5 5 0.1167
0 -1 -1 0.0978
0 1 1 0.0653
1 3 5 0.0861
0 3 5 0.0581
-2 5 5 0.1112
1 2 5 0.0970
0 0 1 0.0727
-5 1 -3 0.2057
-5 2 5 0.1700
-5 -3 5 0.1787
5 3 -5 0.1445
0 -5 1 0.0513
3 -2 -5 0.1282
5 -2 2 0.1692
0 -1 -5 0.0943

loop_
_geom_angle_atom_site_label_1
_geom_angle_atom_site_label_2
_geom_angle_atom_site_label_3
_geom_angle
_geom_angle_site_symmetry_1
_geom_angle_site_symmetry_3
_geom_angle_publ_flag
N2 N1 C1 113.8(2) . . ?
N2 N1 C4 121.9(2) . . ?
C1 N1 C4 122.1(2) . . ?
N3 N2 N1 114.9(2) . . ?
N2 N3 C7 110.6(2) . . ?
N1 C1 C2 110.6(3) . . ?
N1 C1 C3 112.3(3) . . ?
C2 C1 C3 111.8(3) . . ?
N1 C4 C5 110.3(3) . . ?
N1 C4 C6 111.4(2) . . ?
C5 C4 C6 112.5(3) . . ?
N3 C7 C8 124.4(2) . . ?
C13 C7 N3 124.4(3) . . ?
C13 C7 C8 111.1(2) . . ?
C7 C8 C9 111.8(2) . . ?
C14 C8 C7 98.9(2) . . ?
C14 C8 C9 105.2(2) . . ?
C10 C9 C8 110.7(2) . . ?
C9 C10 C11 112.5(2) . . ?
C10 C11 C12 111.5(2) . . ?
C13 C12 C11 112.4(2) . . ?
C14 C12 C11 105.1(2) . . ?
C14 C12 C13 99.4(2) . . ?
C7 C13 C12 108.0(3) . . ?
C7 C13 C15 129.6(3) . . ?
C15 C13 C12 122.3(2) . . ?
O1 C14 C8 128.0(3) . . ?
O1 C14 C12 128.2(3) . . ?
C12 C14 C8 103.7(2) . . ?
C16 C15 C13 119.7(3) . . ?
C20 C15 C13 122.9(3) . . ?
C20 C15 C16 117.3(3) . . ?
C17 C16 C15 121.3(3) . . ?
C18 C17 C16 120.5(3) . . ?
C17 C18 C19 119.2(3) . . ?
C18 C19 C20 120.5(3) . . ?
C19 C20 C15 121.2(3) . . ?
N5 N4 C21 113.3(2) . . ?
N5 N4 C24 122.8(2) . . ?
C24 N4 C21 122.0(2) . . ?
N6 N5 N4 115.0(2) . . ?
N5 N6 C27 111.4(2) . . ?
N4 C21 C22 111.8(3) . . ?
N4 C21 C23 111.0(3) . . ?
C23 C21 C22 111.5(3) . . ?
N4 C24 C25 110.7(3) . . ?
N4 C24 C26 111.9(3) . . ?
C26 C24 C25 112.1(3) . . ?
N6 C27 C28 124.5(2) . . ?
C33 C27 N6 123.9(3) . . ?
C33 C27 C28 111.4(2) . . ?
C27 C28 C29 111.3(2) . . ?
C34 C28 C27 98.6(2) . . ?
C34 C28 C29 105.5(2) . . ?
C30 C29 C28 110.9(2) . . ?
C31 C30 C29 113.1(3) . . ?
C30 C31 C32 111.1(2) . . ?
C33 C32 C31 112.8(2) . . ?
C34 C32 C31 105.0(2) . . ?
C34 C32 C33 99.6(2) . . ?
C27 C33 C32 107.8(2) . . ?
C27 C33 C35 129.3(3) . . ?
C35 C33 C32 122.8(2) . . ?
O2 C34 C28 128.2(3) . . ?
O2 C34 C32 127.7(3) . . ?
C28 C34 C32 104.0(2) . . ?
C36 C35 C33 119.6(3) . . ?
C40 C35 C33 122.5(2) . . ?
C40 C35 C36 117.9(3) . . ?
C37 C36 C35 121.1(3) . . ?
C38 C37 C36 120.6(3) . . ?
C37 C38 C39 119.1(3) . . ?
C40 C39 C38 120.6(3) . . ?
C39 C40 C35 120.8(3) . . ?

loop_
_geom_bond_atom_site_label_1
_geom_bond_atom_site_label_2
_geom_bond_distance
_geom_bond_site_symmetry_2
_geom_bond_publ_flag
O1 C14 1.208(4) . ?
N1 N2 1.332(3) . ?
N1 C1 1.467(4) . ?
N1 C4 1.479(4) . ?
N2 N3 1.282(3) . ?
N3 C7 1.395(4) . ?
C1 C2 1.515(5) . ?
C1 C3 1.526(5) . ?
C4 C5 1.511(5) . ?
C4 C6 1.522(4) . ?
C7 C8 1.520(4) . ?
C7 C13 1.363(4) . ?
C8 C9 1.546(4) . ?
C8 C14 1.517(3) . ?
C9 C10 1.533(5) . ?
C10 C11 1.534(4) . ?
C11 C12 1.554(4) . ?
C12 C13 1.528(4) . ?
C12 C14 1.516(4) . ?
C13 C15 1.462(4) . ?
C15 C16 1.414(4) . ?
C15 C20 1.396(4) . ?
C16 C17 1.386(5) . ?
C17 C18 1.382(5) . ?
C18 C19 1.393(5) . ?
C19 C20 1.393(5) . ?
O2 C34 1.211(4) . ?
N4 N5 1.322(3) . ?
N4 C21 1.476(3) . ?
N4 C24 1.470(4) . ?
N5 N6 1.292(3) . ?
N6 C27 1.394(4) . ?
C21 C22 1.519(5) . ?
C21 C23 1.514(5) . ?
C24 C25 1.521(5) . ?
C24 C26 1.520(5) . ?
C27 C28 1.522(4) . ?
C27 C33 1.361(4) . ?
C28 C29 1.550(4) . ?
C28 C34 1.510(4) . ?
C29 C30 1.541(4) . ?
C30 C31 1.528(4) . ?
C31 C32 1.553(4) . ?
C32 C33 1.529(4) . ?
C32 C34 1.518(4) . ?
C33 C35 1.462(4) . ?
C35 C36 1.401(4) . ?
C35 C40 1.401(4) . ?
C36 C37 1.390(5) . ?
C37 C38 1.383(5) . ?
C38 C39 1.394(5) . ?
C39 C40 1.390(4) . ?

loop_
_geom_torsion_atom_site_label_1
_geom_torsion_atom_site_label_2
_geom_torsion_atom_site_label_3
_geom_torsion_atom_site_label_4
_geom_torsion
_geom_torsion_site_symmetry_1
_geom_torsion_site_symmetry_2
_geom_torsion_site_symmetry_3
_geom_torsion_site_symmetry_4
_geom_torsion_publ_flag
N1 N2 N3 C7 176.2(2) . . . . ?
N2 N1 C1 C2 66.2(4) . . . . ?
N2 N1 C1 C3 -59.5(4) . . . . ?
N2 N1 C4 C5 91.1(4) . . . . ?
N2 N1 C4 C6 -143.2(3) . . . . ?
N2 N3 C7 C8 4.9(4) . . . . ?
N2 N3 C7 C13 -171.6(3) . . . . ?
N3 C7 C8 C9 -89.2(3) . . . . ?
N3 C7 C8 C14 160.4(3) . . . . ?
N3 C7 C13 C12 173.6(3) . . . . ?
N3 C7 C13 C15 -5.8(5) . . . . ?
C1 N1 N2 N3 170.4(3) . . . . ?
C1 N1 C4 C5 -71.1(4) . . . . ?
C1 N1 C4 C6 54.6(4) . . . . ?
C4 N1 N2 N3 6.8(4) . . . . ?
C4 N1 C1 C2 -130.2(3) . . . . ?
C4 N1 C1 C3 104.1(3) . . . . ?
C7 C8 C9 C10 -44.6(3) . . . . ?
C7 C8 C14 O1 -142.0(3) . . . . ?
C7 C8 C14 C12 39.8(3) . . . . ?
C7 C13 C15 C16 159.2(3) . . . . ?
C7 C13 C15 C20 -23.2(5) . . . . ?
C8 C7 C13 C12 -3.4(3) . . . . ?
C8 C7 C13 C15 177.3(3) . . . . ?
C8 C9 C10 C11 -47.6(3) . . . . ?
C9 C8 C14 O1 102.4(3) . . . . ?
C9 C8 C14 C12 -75.9(3) . . . . ?
C9 C10 C11 C12 46.8(4) . . . . ?
C10 C11 C12 C13 47.3(4) . . . . ?
C10 C11 C12 C14 -59.8(3) . . . . ?
C11 C12 C13 C7 -82.7(3) . . . . ?
C11 C12 C13 C15 96.7(3) . . . . ?
C11 C12 C14 O1 -103.8(3) . . . . ?
C11 C12 C14 C8 74.4(3) . . . . ?
C12 C13 C15 C16 -20.0(4) . . . . ?
C12 C13 C15 C20 157.5(3) . . . . ?
C13 C7 C8 C9 87.7(3) . . . . ?
C13 C7 C8 C14 -22.7(3) . . . . ?
C13 C12 C14 O1 139.7(3) . . . . ?
C13 C12 C14 C8 -42.0(3) . . . . ?
C13 C15 C16 C17 177.6(3) . . . . ?
C13 C15 C20 C19 -177.0(3) . . . . ?
C14 C8 C9 C10 61.8(3) . . . . ?
C14 C12 C13 C7 28.0(3) . . . . ?
C14 C12 C13 C15 -152.6(3) . . . . ?
C15 C16 C17 C18 -0.7(6) . . . . ?
C16 C15 C20 C19 0.6(4) . . . . ?
C16 C17 C18 C19 1.0(5) . . . . ?
C17 C18 C19 C20 -0.5(5) . . . . ?
C18 C19 C20 C15 -0.3(5) . . . . ?
C20 C15 C16 C17 -0.1(5) . . . . ?
N4 N5 N6 C27 177.0(2) . . . . ?
N5 N4 C21 C22 -59.3(4) . . . . ?
N5 N4 C21 C23 65.9(4) . . . . ?
N5 N4 C24 C25 92.3(4) . . . . ?
N5 N4 C24 C26 -141.9(3) . . . . ?
N5 N6 C27 C28 -2.3(4) . . . . ?
N5 N6 C27 C33 -177.4(3) . . . . ?
N6 C27 C28 C29 -89.0(3) . . . . ?
N6 C27 C28 C34 160.6(3) . . . . ?
N6 C27 C33 C32 173.8(3) . . . . ?
N6 C27 C33 C35 -4.3(5) . . . . ?
C21 N4 N5 N6 169.2(3) . . . . ?
C21 N4 C24 C25 -71.1(4) . . . . ?
C21 N4 C24 C26 54.7(4) . . . . ?
C24 N4 N5 N6 4.4(4) . . . . ?
C24 N4 C21 C22 105.6(4) . . . . ?
C24 N4 C21 C23 -129.2(3) . . . . ?
C27 C28 C29 C30 -46.2(3) . . . . ?
C27 C28 C34 O2 -140.8(3) . . . . ?
C27 C28 C34 C32 39.9(3) . . . . ?
C27 C33 C35 C36 157.5(3) . . . . ?
C27 C33 C35 C40 -24.4(5) . . . . ?
C28 C27 C33 C32 -1.8(3) . . . . ?
C28 C27 C33 C35 180.0(3) . . . . ?
C28 C29 C30 C31 -46.1(3) . . . . ?
C29 C28 C34 O2 104.1(3) . . . . ?
C29 C28 C34 C32 -75.1(3) . . . . ?
C29 C30 C31 C32 46.7(4) . . . . ?
C30 C31 C32 C33 46.8(3) . . . . ?
C30 C31 C32 C34 -60.6(3) . . . . ?
C31 C32 C33 C27 -84.2(3) . . . . ?
C31 C32 C33 C35 94.1(3) . . . . ?
C31 C32 C34 O2 -103.9(3) . . . . ?
C31 C32 C34 C28 75.3(3) . . . . ?
C32 C33 C35 C36 -20.5(4) . . . . ?
C32 C33 C35 C40 157.7(3) . . . . ?
C33 C27 C28 C29 86.6(3) . . . . ?
C33 C27 C28 C34 -23.8(3) . . . . ?
C33 C32 C34 O2 139.2(3) . . . . ?
C33 C32 C34 C28 -41.5(3) . . . . ?
C33 C35 C36 C37 179.5(3) . . . . ?
C33 C35 C40 C39 -178.9(3) . . . . ?
C34 C28 C29 C30 59.7(3) . . . . ?
C34 C32 C33 C27 26.6(3) . . . . ?
C34 C32 C33 C35 -155.1(3) . . . . ?
C35 C36 C37 C38 -1.0(5) . . . . ?
C36 C35 C40 C39 -0.7(5) . . . . ?
C36 C37 C38 C39 0.1(5) . . . . ?
C37 C38 C39 C40 0.5(5) . . . . ?
C38 C39 C40 C35 -0.2(5) . . . . ?
C40 C35 C36 C37 1.3(5) . . . . ?

loop_
_twin_individual_id
_twin_individual_mass_fraction_refined
_oxdiff_twin_reflns_isolated
_oxdiff_twin_reflns_overlapped
_twin_individual_twin_lattice_type
_twin_individual_twin_matrix_11
_twin_individual_twin_matrix_12
_twin_individual_twin_matrix_13
_twin_individual_twin_matrix_21
_twin_individual_twin_matrix_22
_twin_individual_twin_matrix_23
_twin_individual_twin_matrix_31
_twin_individual_twin_matrix_32
_twin_individual_twin_matrix_33
1 0.628(3) 9972 4910 ref 1.0000 0.0000 0.0000 0.0000 1.0000 0.0000 0.0000 0.0000 1.0000
2 0.372(3) 0 4910 nmt -0.9943 -0.0040 -0.0107 0.0190 -0.5175 -0.5021 -0.0014 -1.4798 0.5128

loop_
_exptl_oxdiff_crystal_face_indexfrac_h
_exptl_oxdiff_crystal_face_indexfrac_k
_exptl_oxdiff_crystal_face_indexfrac_l
_exptl_oxdiff_crystal_face_x
_exptl_oxdiff_crystal_face_y
_exptl_oxdiff_crystal_face_z
-2.0010 -0.9970 -0.9998 0.1034 -0.1899 -0.1813
0.0019 0.9995 -1.0009 -0.0895 0.0938 -0.1474
-2.0007 -0.9979 -2.0008 0.1313 -0.1183 -0.2440
-2.0026 -1.9974 -0.9999 0.2208 -0.2121 -0.0966
2.0026 1.9974 0.9999 -0.2208 0.2121 0.0966
0.0036 1.9998 -1.0008 -0.2069 0.1159 -0.2322
-1.0012 -0.9991 -1.0004 0.1244 -0.0702 -0.0796
3.0062 4.9998 5.0035 -0.6636 0.1117 0.1945
-0.0013 -1.0012 -1.0011 0.1453 0.0495 0.0221
0.0013 1.0012 1.0011 -0.1453 -0.0495 -0.0221
1.0032 3.0033 5.0045 -0.4707 -0.1720 0.1606
0.0034 3.0054 5.0052 -0.4916 -0.2917 0.0589
-1.9929 5.0104 5.0066 -0.7682 -0.4869 -0.3141
1.0016 2.0029 5.0044 -0.3533 -0.1942 0.2454
-0.0003 0.0009 1.0010 -0.0279 -0.0716 0.0626
-4.9966 1.0083 -2.9997 -0.1383 -0.3615 -0.7814
-4.9973 2.0156 5.0082 -0.4788 -0.9124 -0.3650
-5.0055 -2.9861 5.0077 0.1081 -1.0231 0.0589
5.0055 2.9861 -5.0077 -0.1081 1.0231 -0.0589
-0.0085 -5.0009 1.0005 0.5590 -0.1823 0.4865
2.9977 -2.0114 -5.0070 0.4370 0.6730 0.1615
4.9952 -2.0095 1.9986 0.2836 0.4110 0.8035
-0.0001 -1.0047 -5.0050 0.2568 0.3360 -0.2285
